data_2222478
loop_
_publ_author_name
'Bakt\?ir, Zeliha'
'Akkurt, Mehmet'
'Jarrahpour, Aliasghar'
'Ebrahimi, Edris'
'B\"uy\"ukg\"ung\"or, Orhan'

_publ_section_title
;
 4-(9-Anthryl)-1-(2,4-dimethoxyphenyl)spiro[azetidine-3,9'-xanthen]-2-one
;
_journal_coeditor_code TK2470
_journal_issue 7
_journal_name_full 'Acta Crystallographica Section E'
_journal_page_first o1623
_journal_page_last o1624
_journal_paper_doi 10.1107/S1600536809022739
_journal_volume 65
_journal_year 2009
_chemical_formula_iupac 'C37 H27 N O4'
_chemical_formula_moiety 'C37 H27 N O4'
_chemical_formula_sum 'C37 H27 N O4'
_chemical_formula_weight 549.60
_chemical_name_systematic
;
4-(9-Anthryl)-1-(2,4-dimethoxyphenyl)spiro[azetidine-3,9'-xanthen]-2-one
;
_space_group_IT_number 2
_symmetry_cell_setting triclinic
_symmetry_space_group_name_Hall '-P 1'
_symmetry_space_group_name_H-M 'P -1'
_atom_sites_solution_hydrogens geom
_atom_sites_solution_primary direct
_atom_sites_solution_secondary difmap
_cell_angle_alpha 92.434(5)
_cell_angle_beta 109.236(4)
_cell_angle_gamma 91.357(4)
_cell_formula_units_Z 4
_cell_length_a 12.3164(6)
_cell_length_b 13.1277(7)
_cell_length_c 18.4838(11)
_cell_measurement_reflns_used 23132
_cell_measurement_temperature 295(2)
_cell_measurement_theta_max 27.3
_cell_measurement_theta_min 1.2
_cell_volume 2816.9(3)
_computing_cell_refinement 'X-AREA (Stoe & Cie, 2002)'
_computing_data_collection 'X-AREA (Stoe & Cie, 2002)'
_computing_data_reduction 'X-RED32 (Stoe & Cie, 2002)'
_computing_molecular_graphics 'ORTEP-3 (Farrugia, 1997)'
_computing_publication_material 'WinGX (Farrugia, 1999)'
_computing_structure_refinement 'SHELXL97 (Sheldrick, 2008)'
_computing_structure_solution 'SHELXS97 (Sheldrick, 2008)'
_diffrn_ambient_temperature 295(2)
_diffrn_detector_area_resol_mean 6.67
_diffrn_measured_fraction_theta_full 0.986
_diffrn_measured_fraction_theta_max 0.986
_diffrn_measurement_device '2-circle goniometer'
_diffrn_measurement_device_type 'Stoe IPDS 2'
_diffrn_measurement_method \w
_diffrn_radiation_monochromator 'plane graphite'
_diffrn_radiation_type 'Mo K\a'
_diffrn_radiation_wavelength 0.71073
_diffrn_reflns_av_R_equivalents 0.100
_diffrn_reflns_av_sigmaI/netI 0.105
_diffrn_reflns_limit_h_max 15
_diffrn_reflns_limit_h_min -15
_diffrn_reflns_limit_k_max 16
_diffrn_reflns_limit_k_min -16
_diffrn_reflns_limit_l_max 23
_diffrn_reflns_limit_l_min -23
_diffrn_reflns_number 30264
_diffrn_reflns_reduction_process
;
;
_diffrn_reflns_theta_full 26.8
_diffrn_reflns_theta_max 26.8
_diffrn_reflns_theta_min 1.8
_diffrn_standards_number 0
_exptl_absorpt_coefficient_mu 0.084
_exptl_absorpt_correction_T_max 0.977
_exptl_absorpt_correction_T_min 0.971
_exptl_absorpt_correction_type integration
_exptl_absorpt_process_details '(X-RED32; Stoe & Cie, 2002)'
_exptl_crystal_colour light-green
_exptl_crystal_density_diffrn 1.296
_exptl_crystal_density_method 'Not Measured'
_exptl_crystal_description block
_exptl_crystal_F_000 1152
_exptl_crystal_size_max 0.35
_exptl_crystal_size_mid 0.32
_exptl_crystal_size_min 0.28
_refine_diff_density_max 0.18
_refine_diff_density_min -0.23
_refine_ls_extinction_coef 0.0068(7)
_refine_ls_extinction_expression Fc^*^=kFc[1+0.001xFc^2^\l^3^/sin(2\q)]^-1/4^
_refine_ls_extinction_method 'SHELXL97 (Sheldrick, 2008)'
_refine_ls_goodness_of_fit_ref 0.88
_refine_ls_hydrogen_treatment constr
_refine_ls_matrix_type full
_refine_ls_number_parameters 762
_refine_ls_number_reflns 11851
_refine_ls_number_restraints 2
_refine_ls_restrained_S_all 0.88
_refine_ls_R_factor_all 0.117
_refine_ls_R_factor_gt 0.057
_refine_ls_shift/su_max 0.001
_refine_ls_shift/su_mean 0.000
_refine_ls_structure_factor_coef Fsqd
_refine_ls_weighting_details 'calc w=1/[\s^2^(Fo^2^)+(0.0476P)^2^] where P=(Fo^2^+2Fc^2^)/3'
_refine_ls_weighting_scheme calc
_refine_ls_wR_factor_gt 0.112
_refine_ls_wR_factor_ref 0.131
_reflns_number_gt 6076
_reflns_number_total 11851
_reflns_threshold_expression I>2\s(I)
_cod_data_source_file tk2470.cif
_cod_data_source_block I
_cod_database_code 2222478
_cod_database_fobs_code 2222478

loop_
_symmetry_equiv_pos_site_id
_symmetry_equiv_pos_as_xyz
1 x,y,z
2 -x,-y,-z

loop_
_atom_site_aniso_label
_atom_site_aniso_U_11
_atom_site_aniso_U_22
_atom_site_aniso_U_33
_atom_site_aniso_U_12
_atom_site_aniso_U_13
_atom_site_aniso_U_23
O1 0.1113(18) 0.0758(14) 0.0818(13) -0.0323(12) 0.0361(13) -0.0047(11)
O2 0.0648(10) 0.0836(12) 0.0618(9) -0.0163(9) 0.0331(9) 0.0036(8)
O3 0.0656(11) 0.0824(12) 0.0809(11) -0.0140(9) 0.0425(10) -0.0095(9)
O4 0.1228(17) 0.0850(14) 0.0636(11) -0.0187(12) 0.0334(12) -0.0161(10)
N1 0.0546(11) 0.0603(12) 0.0465(10) -0.0093(9) 0.0238(9) -0.0006(9)
C1 0.0729(17) 0.0651(15) 0.0457(12) 0.0114(12) 0.0269(13) 0.0056(11)
C2 0.0638(17) 0.097(2) 0.0543(14) 0.0118(14) 0.0179(14) 0.0041(14)
C3 0.080(2) 0.112(3) 0.0657(17) 0.0220(17) 0.0150(16) 0.0024(17)
C4 0.107(3) 0.129(3) 0.0591(18) 0.040(2) 0.0062(18) 0.0093(19)
C5 0.143(3) 0.093(2) 0.0521(16) 0.031(2) 0.029(2) 0.0157(15)
C6 0.105(2) 0.0663(16) 0.0495(14) 0.0217(15) 0.0348(15) 0.0095(12)
C7 0.133(3) 0.0616(16) 0.0611(16) 0.0122(16) 0.0572(19) 0.0134(13)
C8 0.105(2) 0.0530(14) 0.0681(16) 0.0006(14) 0.0545(17) 0.0056(12)
C9 0.120(3) 0.0626(17) 0.095(2) -0.0163(18) 0.072(2) -0.0002(16)
C10 0.108(3) 0.0705(19) 0.120(3) -0.0249(19) 0.075(2) -0.0120(19)
C11 0.080(2) 0.080(2) 0.110(2) -0.0186(16) 0.0430(18) -0.0053(17)
C12 0.0687(17) 0.0655(17) 0.0817(17) -0.0126(13) 0.0309(16) 0.0069(14)
C13 0.0719(16) 0.0488(13) 0.0608(14) -0.0006(11) 0.0365(14) 0.0026(11)
C14 0.0657(15) 0.0553(14) 0.0488(12) -0.0004(11) 0.0291(12) 0.0045(10)
C15 0.0532(13) 0.0542(13) 0.0465(11) -0.0024(10) 0.0212(10) 0.0058(10)
C16 0.0626(14) 0.0605(14) 0.0463(12) -0.0084(11) 0.0267(11) 0.0038(10)
C17 0.0811(19) 0.0679(17) 0.0537(13) -0.0001(14) 0.0385(14) 0.0096(12)
C18 0.095(2) 0.085(2) 0.0729(17) 0.0188(16) 0.0444(17) 0.0165(15)
C19 0.120(3) 0.109(3) 0.096(2) 0.038(2) 0.058(2) 0.032(2)
C20 0.189(4) 0.078(2) 0.113(3) 0.037(3) 0.103(3) 0.022(2)
C21 0.164(4) 0.072(2) 0.098(2) 0.001(2) 0.082(3) 0.0077(18)
C22 0.108(2) 0.0608(18) 0.0696(17) -0.0034(17) 0.0513(18) 0.0068(14)
C23 0.083(2) 0.086(2) 0.0575(15) -0.0246(16) 0.0288(15) -0.0010(14)
C24 0.098(3) 0.124(3) 0.0698(19) -0.042(2) 0.0188(19) -0.016(2)
C25 0.093(3) 0.153(4) 0.0645(19) -0.016(3) 0.0070(18) 0.003(2)
C26 0.084(2) 0.117(3) 0.0599(16) 0.0094(19) 0.0168(16) 0.0128(17)
C27 0.0695(17) 0.0849(19) 0.0496(13) -0.0026(14) 0.0209(13) 0.0054(13)
C28 0.0607(14) 0.0778(17) 0.0451(12) -0.0137(13) 0.0241(12) 0.0013(12)
C29 0.0546(13) 0.0630(14) 0.0466(12) 0.0001(11) 0.0223(11) 0.0086(10)
C30 0.0540(13) 0.0620(14) 0.0415(11) -0.0062(11) 0.0167(11) 0.0043(10)
C31 0.0575(14) 0.0598(14) 0.0479(12) -0.0020(11) 0.0184(11) 0.0077(11)
C32 0.0744(17) 0.0748(17) 0.0505(13) -0.0006(14) 0.0278(13) 0.0047(12)
C33 0.0894(19) 0.0705(17) 0.0401(12) -0.0072(14) 0.0166(13) -0.0009(12)
C34 0.0692(16) 0.0825(19) 0.0500(13) -0.0185(14) 0.0153(13) -0.0036(13)
C35 0.0582(15) 0.0841(18) 0.0488(13) -0.0129(13) 0.0194(12) 0.0000(12)
C36 0.0777(19) 0.119(3) 0.0907(19) -0.0113(17) 0.0545(17) 0.0046(18)
C37 0.129(3) 0.109(3) 0.099(2) -0.031(2) 0.016(2) -0.047(2)
O1' 0.0662(11) 0.0938(13) 0.0491(9) -0.0157(9) 0.0113(8) 0.0045(9)
O2' 0.0773(12) 0.0655(11) 0.0663(10) 0.0034(9) 0.0125(9) -0.0114(9)
O3' 0.0658(11) 0.1052(15) 0.0563(10) 0.0190(10) 0.0164(9) -0.0092(9)
O4' 0.0755(13) 0.0963(15) 0.0741(12) 0.0140(11) -0.0030(10) 0.0089(11)
N1' 0.0498(11) 0.0558(12) 0.0479(10) 0.0009(9) 0.0129(9) 0.0013(8)
C1' 0.0481(12) 0.0543(13) 0.0516(12) 0.0068(10) 0.0174(10) 0.0113(10)
C2' 0.0618(15) 0.0791(18) 0.0511(13) -0.0042(13) 0.0204(12) 0.0110(12)
C3' 0.0785(18) 0.095(2) 0.0589(15) 0.0021(16) 0.0243(14) 0.0257(14)
C4' 0.081(2) 0.102(2) 0.083(2) -0.0029(17) 0.0292(17) 0.0449(18)
C5' 0.0785(19) 0.0649(17) 0.092(2) -0.0020(14) 0.0286(16) 0.0282(15)
C6' 0.0566(14) 0.0554(14) 0.0704(15) 0.0062(11) 0.0226(12) 0.0142(12)
C7' 0.0702(17) 0.0518(15) 0.0819(18) -0.0039(12) 0.0226(14) -0.0032(13)
C8' 0.0584(15) 0.0594(15) 0.0612(14) 0.0089(11) 0.0198(12) -0.0069(12)
C9' 0.0797(19) 0.0786(19) 0.0730(17) 0.0034(15) 0.0218(15) -0.0240(15)
C10' 0.099(2) 0.105(2) 0.0563(15) 0.0159(18) 0.0278(16) -0.0171(16)
C11' 0.094(2) 0.101(2) 0.0542(15) 0.0133(17) 0.0372(15) 0.0015(15)
C12' 0.0734(17) 0.0765(17) 0.0502(13) 0.0039(13) 0.0281(13) 0.0024(12)
C13' 0.0494(13) 0.0556(14) 0.0516(12) 0.0088(10) 0.0205(11) 0.0004(10)
C14' 0.0472(12) 0.0501(12) 0.0467(11) 0.0056(9) 0.0187(10) 0.0041(9)
C15' 0.0473(12) 0.0575(13) 0.0411(11) -0.0020(10) 0.0144(10) 0.0040(10)
C16' 0.0496(13) 0.0483(12) 0.0487(12) 0.0013(10) 0.0138(10) 0.0061(10)
C17' 0.0506(13) 0.0443(12) 0.0530(13) 0.0010(10) 0.0171(11) 0.0004(10)
C18' 0.0663(16) 0.0672(16) 0.0590(14) -0.0010(12) 0.0270(13) 0.0026(12)
C19' 0.0698(17) 0.0685(17) 0.0844(19) -0.0041(13) 0.0427(16) -0.0060(14)
C20' 0.0550(16) 0.0741(18) 0.097(2) -0.0088(13) 0.0308(16) -0.0112(15)
C21' 0.0563(16) 0.0792(19) 0.0709(16) -0.0036(13) 0.0122(13) -0.0038(14)
C22' 0.0526(14) 0.0565(14) 0.0561(13) -0.0041(11) 0.0151(12) 0.0003(11)
C23' 0.0559(14) 0.0592(14) 0.0581(14) -0.0017(11) 0.0176(12) 0.0101(11)
C24' 0.0860(19) 0.0779(18) 0.0648(15) 0.0094(15) 0.0270(15) 0.0241(13)
C25' 0.091(2) 0.090(2) 0.096(2) 0.0003(17) 0.043(2) 0.0369(18)
C26' 0.074(2) 0.086(2) 0.111(2) -0.0126(16) 0.0361(19) 0.0298(18)
C27' 0.0599(16) 0.0746(18) 0.0873(18) -0.0075(13) 0.0183(14) 0.0225(15)
C28' 0.0501(13) 0.0529(13) 0.0622(14) 0.0029(10) 0.0179(12) 0.0110(11)
C29' 0.0556(14) 0.0513(14) 0.0535(13) -0.0021(11) 0.0160(11) 0.0006(11)
C30' 0.0459(12) 0.0553(13) 0.0505(12) -0.0011(10) 0.0133(11) 0.0075(10)
C31' 0.0546(14) 0.0588(14) 0.0554(14) -0.0020(11) 0.0160(12) 0.0021(11)
C32' 0.0570(15) 0.0667(16) 0.0686(16) 0.0081(12) 0.0150(13) 0.0013(13)
C33' 0.0518(14) 0.0608(15) 0.0635(15) -0.0007(12) 0.0063(12) 0.0105(12)
C34' 0.0647(16) 0.0765(18) 0.0497(13) -0.0015(14) 0.0109(13) 0.0048(12)
C35' 0.0631(15) 0.0724(17) 0.0511(13) 0.0076(12) 0.0167(12) 0.0010(12)
C36' 0.106(3) 0.180(4) 0.086(2) 0.056(2) 0.031(2) -0.025(2)
C37' 0.0740(19) 0.125(3) 0.0639(17) -0.0091(18) 0.0028(15) 0.0243(17)

loop_
_atom_site_type_symbol
_atom_site_label
_atom_site_fract_x
_atom_site_fract_y
_atom_site_fract_z
_atom_site_U_iso_or_equiv
_atom_site_thermal_displace_type
_atom_site_calc_flag
_atom_site_refinement_flags
_atom_site_occupancy
O O1 0.8942(2) 0.88820(16) 0.18847(11) 0.0895(9) Uani . . 1.000
O O2 0.63763(13) 0.56579(13) 0.09096(9) 0.0674(6) Uani . . 1.000
O O3 0.90833(14) 0.56385(14) -0.05719(9) 0.0725(7) Uani . . 1.000
O O4 0.69478(19) 0.27229(16) -0.19830(10) 0.0908(8) Uani . . 1.000
N N1 0.75037(15) 0.59802(14) 0.01293(9) 0.0524(6) Uani . . 1.000
C C1 0.72308(18) 0.78066(18) -0.09183(11) 0.0592(9) Uani . . 1.000
C C2 0.6123(2) 0.7298(2) -0.10711(14) 0.0720(10) Uani . . 1.000
C C3 0.5219(3) 0.7432(3) -0.17004(16) 0.0879(13) Uani . . 1.000
C C4 0.5295(3) 0.8129(3) -0.22451(17) 0.1029(15) Uani . . 1.000
C C5 0.6301(4) 0.8638(3) -0.21355(16) 0.0961(13) Uani . . 1.000
C C6 0.7287(3) 0.8506(2) -0.14902(13) 0.0708(10) Uani . . 1.000
C C7 0.8339(3) 0.9000(2) -0.14035(15) 0.0786(13) Uani . . 1.000
C C8 0.9320(3) 0.88555(19) -0.07957(15) 0.0690(10) Uani . . 1.000
C C9 1.0389(3) 0.9364(2) -0.07369(19) 0.0840(13) Uani . . 1.000
C C10 1.1332(3) 0.9231(2) -0.0159(2) 0.0913(15) Uani . . 1.000
C C11 1.1318(3) 0.8585(2) 0.04329(18) 0.0878(12) Uani . . 1.000
C C12 1.0308(2) 0.8090(2) 0.04008(16) 0.0707(10) Uani . . 1.000
C C13 0.9280(2) 0.81834(17) -0.02127(13) 0.0570(8) Uani . . 1.000
C C14 0.82102(17) 0.76592(17) -0.02899(11) 0.0541(8) Uani . . 1.000
C C15 0.82820(19) 0.69059(16) 0.03212(11) 0.0501(7) Uani . . 1.000
C C16 0.78066(19) 0.71268(18) 0.10240(12) 0.0545(8) Uani . . 1.000
C C17 0.7174(2) 0.8073(2) 0.10394(13) 0.0634(10) Uani . . 1.000
C C18 0.5995(3) 0.8159(2) 0.06731(16) 0.0796(11) Uani . . 1.000
C C19 0.5477(3) 0.9063(3) 0.0717(2) 0.1015(16) Uani . . 1.000
C C20 0.6127(5) 0.9907(3) 0.1132(2) 0.1125(18) Uani . . 1.000
C C21 0.7290(4) 0.9829(3) 0.1509(2) 0.1018(16) Uani . . 1.000
C C22 0.7789(3) 0.8925(2) 0.14681(16) 0.0741(11) Uani . . 1.000
C C23 0.9323(2) 0.7946(2) 0.21506(15) 0.0747(11) Uani . . 1.000
C C24 1.0304(3) 0.7936(3) 0.27988(18) 0.1009(15) Uani . . 1.000
C C25 1.0689(3) 0.7023(4) 0.30934(18) 0.1086(18) Uani . . 1.000
C C26 1.0104(3) 0.6127(3) 0.27628(16) 0.0884(13) Uani . . 1.000
C C27 0.9147(2) 0.6136(2) 0.21140(13) 0.0677(10) Uani . . 1.000
C C28 0.8755(2) 0.7047(2) 0.17832(12) 0.0599(8) Uani . . 1.000
C C29 0.70803(19) 0.61445(18) 0.07177(12) 0.0532(8) Uani . . 1.000
C C30 0.73190(18) 0.51789(17) -0.04314(11) 0.0524(7) Uani . . 1.000
C C31 0.81466(19) 0.49726(18) -0.07871(12) 0.0548(8) Uani . . 1.000
C C32 0.7981(2) 0.4166(2) -0.13046(13) 0.0648(9) Uani . . 1.000
C C33 0.7004(2) 0.3525(2) -0.14772(12) 0.0682(9) Uani . . 1.000
C C34 0.6163(2) 0.3748(2) -0.11564(13) 0.0689(9) Uani . . 1.000
C C35 0.6335(2) 0.4558(2) -0.06368(12) 0.0637(9) Uani . . 1.000
C C36 0.9813(2) 0.5661(3) -0.10290(16) 0.0895(13) Uani . . 1.000
C C37 0.5967(3) 0.2041(3) -0.2176(2) 0.1199(16) Uani . . 1.000
O O1' 0.44211(14) 0.09851(14) 0.62126(8) 0.0719(6) Uani . . 1.000
O O2' 0.18500(15) 0.04284(14) 0.34188(10) 0.0729(6) Uani . . 1.000
O O3' -0.01023(14) 0.31985(15) 0.43808(9) 0.0769(7) Uani . . 1.000
O O4' -0.24931(16) 0.34781(16) 0.17933(11) 0.0885(8) Uani . . 1.000
N N1' 0.13169(15) 0.19227(14) 0.39409(10) 0.0520(6) Uani . . 1.000
C C1' 0.28673(18) 0.39075(16) 0.43460(11) 0.0508(7) Uani . . 1.000
C C2' 0.2675(2) 0.3577(2) 0.35600(12) 0.0635(9) Uani . . 1.000
C C3' 0.2940(2) 0.4195(2) 0.30641(14) 0.0765(10) Uani . . 1.000
C C4' 0.3409(2) 0.5182(3) 0.32963(18) 0.0871(12) Uani . . 1.000
C C5' 0.3623(2) 0.5540(2) 0.40215(17) 0.0777(11) Uani . . 1.000
C C6' 0.3372(2) 0.49171(18) 0.45703(14) 0.0600(8) Uani . . 1.000
C C7' 0.3643(2) 0.52860(19) 0.53249(15) 0.0689(10) Uani . . 1.000
C C8' 0.3451(2) 0.47047(19) 0.58850(13) 0.0599(8) Uani . . 1.000
C C9' 0.3769(2) 0.5086(2) 0.66671(15) 0.0788(11) Uani . . 1.000
C C10' 0.3577(3) 0.4526(3) 0.72053(16) 0.0867(11) Uani . . 1.000
C C11' 0.3086(2) 0.3547(3) 0.70069(14) 0.0799(11) Uani . . 1.000
C C12' 0.2770(2) 0.3136(2) 0.62795(12) 0.0648(9) Uani . . 1.000
C C13' 0.29286(18) 0.37098(17) 0.56685(12) 0.0512(8) Uani . . 1.000
C C14' 0.26145(17) 0.33231(16) 0.48937(11) 0.0471(7) Uani . . 1.000
C C15' 0.20202(17) 0.22763(17) 0.47349(11) 0.0487(7) Uani . . 1.000
C C16' 0.27389(18) 0.12751(16) 0.47554(11) 0.0494(7) Uani . . 1.000
C C17' 0.40112(18) 0.14129(16) 0.48928(12) 0.0494(7) Uani . . 1.000
C C18' 0.4458(2) 0.16801(19) 0.43213(13) 0.0627(9) Uani . . 1.000
C C19' 0.5634(2) 0.1823(2) 0.44889(17) 0.0704(10) Uani . . 1.000
C C20' 0.6365(2) 0.1699(2) 0.52095(17) 0.0746(10) Uani . . 1.000
C C21' 0.5956(2) 0.1404(2) 0.57790(15) 0.0713(10) Uani . . 1.000
C C22' 0.47776(19) 0.12735(18) 0.56074(13) 0.0560(8) Uani . . 1.000
C C23' 0.3361(2) 0.04727(18) 0.60154(13) 0.0579(8) Uani . . 1.000
C C24' 0.3182(2) -0.0088(2) 0.65867(15) 0.0750(10) Uani . . 1.000
C C25' 0.2170(3) -0.0663(2) 0.64169(19) 0.0885(12) Uani . . 1.000
C C26' 0.1382(3) -0.0691(2) 0.56960(19) 0.0885(12) Uani . . 1.000
C C27' 0.1551(2) -0.0086(2) 0.51410(16) 0.0751(10) Uani . . 1.000
C C28' 0.25504(19) 0.05271(17) 0.53059(13) 0.0550(8) Uani . . 1.000
C C29' 0.19331(19) 0.10879(18) 0.39218(13) 0.0541(8) Uani . . 1.000
C C30' 0.03498(18) 0.23067(17) 0.34005(12) 0.0511(7) Uani . . 1.000
C C31' -0.0381(2) 0.29768(18) 0.36066(13) 0.0569(8) Uani . . 1.000
C C32' -0.1302(2) 0.3351(2) 0.30565(14) 0.0655(9) Uani . . 1.000
C C33' -0.1550(2) 0.30523(19) 0.22879(14) 0.0617(8) Uani . . 1.000
C C34' -0.0870(2) 0.2385(2) 0.20754(13) 0.0656(9) Uani . . 1.000
C C35' 0.0076(2) 0.2021(2) 0.26307(13) 0.0627(9) Uani . . 1.000
C C36' -0.0904(3) 0.3752(4) 0.46276(19) 0.1243(18) Uani . . 1.000
C C37' -0.2853(2) 0.3143(3) 0.10074(15) 0.0922(13) Uani . . 1.000
H H2 0.60300 0.68540 -0.07150 0.0860 Uiso calc R 1.000
H H3 0.45330 0.70620 -0.17790 0.1050 Uiso calc R 1.000
H H4 0.46580 0.82340 -0.26730 0.1240 Uiso calc R 1.000
H H5 0.63500 0.90930 -0.24970 0.1150 Uiso calc R 1.000
H H7 0.83800 0.94470 -0.17720 0.0940 Uiso calc R 1.000
H H9 1.04160 0.97970 -0.11160 0.1010 Uiso calc R 1.000
H H10 1.20170 0.95660 -0.01390 0.1100 Uiso calc R 1.000
H H11 1.19890 0.84980 0.08400 0.1050 Uiso calc R 1.000
H H12 1.03040 0.76800 0.07980 0.0850 Uiso calc R 1.000
H H15 0.90780 0.66930 0.05290 0.0600 Uiso calc R 1.000
H H18 0.55550 0.75980 0.03960 0.0960 Uiso calc R 1.000
H H19 0.46910 0.91120 0.04690 0.1220 Uiso calc R 1.000
H H20 0.57780 1.05220 0.11550 0.1350 Uiso calc R 1.000
H H21 0.77280 1.03890 0.17880 0.1220 Uiso calc R 1.000
H H24 1.06930 0.85430 0.30280 0.1210 Uiso calc R 1.000
H H25 1.13500 0.70090 0.35200 0.1300 Uiso calc R 1.000
H H26 1.03550 0.55110 0.29780 0.1060 Uiso calc R 1.000
H H27 0.87580 0.55240 0.18950 0.0810 Uiso calc R 1.000
H H32 0.85240 0.40420 -0.15440 0.0780 Uiso calc R 1.000
H H34 0.54840 0.33500 -0.12940 0.0830 Uiso calc R 1.000
H H35 0.57730 0.46940 -0.04150 0.0760 Uiso calc R 1.000
H H36A 1.02030 0.50300 -0.09940 0.1340 Uiso calc R 1.000
H H36B 1.03700 0.62180 -0.08470 0.1340 Uiso calc R 1.000
H H36C 0.93600 0.57480 -0.15540 0.1340 Uiso calc R 1.000
H H37A 0.58720 0.18070 -0.17150 0.1800 Uiso calc R 1.000
H H37B 0.60740 0.14680 -0.24820 0.1800 Uiso calc R 1.000
H H37C 0.52950 0.23880 -0.24600 0.1800 Uiso calc R 1.000
H H2' 0.23610 0.29250 0.33860 0.0760 Uiso calc R 1.000
H H3' 0.28070 0.39540 0.25600 0.0920 Uiso calc R 1.000
H H4' 0.35730 0.55940 0.29450 0.1050 Uiso calc R 1.000
H H5' 0.39370 0.61980 0.41710 0.0930 Uiso calc R 1.000
H H7' 0.39640 0.59440 0.54610 0.0830 Uiso calc R 1.000
H H9' 0.41140 0.57350 0.68040 0.0950 Uiso calc R 1.000
H H10' 0.37710 0.47900 0.77080 0.1040 Uiso calc R 1.000
H H11' 0.29700 0.31590 0.73870 0.0960 Uiso calc R 1.000
H H12' 0.24470 0.24770 0.61710 0.0780 Uiso calc R 1.000
H H15' 0.15560 0.22010 0.50710 0.0580 Uiso calc R 1.000
H H18' 0.39630 0.17630 0.38260 0.0750 Uiso calc R 1.000
H H19' 0.59250 0.20040 0.41060 0.0840 Uiso calc R 1.000
H H20' 0.71520 0.18150 0.53180 0.0900 Uiso calc R 1.000
H H21' 0.64580 0.12950 0.62670 0.0860 Uiso calc R 1.000
H H24' 0.37310 -0.00760 0.70730 0.0900 Uiso calc R 1.000
H H25' 0.20240 -0.10320 0.67950 0.1060 Uiso calc R 1.000
H H26' 0.07260 -0.11180 0.55760 0.1060 Uiso calc R 1.000
H H27' 0.09940 -0.00910 0.46570 0.0900 Uiso calc R 1.000
H H32' -0.17680 0.38100 0.31990 0.0790 Uiso calc R 1.000
H H34' -0.10370 0.21740 0.15620 0.0790 Uiso calc R 1.000
H H35' 0.05430 0.15690 0.24810 0.0750 Uiso calc R 1.000
H H36D -0.09370 0.44320 0.44510 0.1870 Uiso calc R 1.000
H H36E -0.06660 0.37820 0.51780 0.1870 Uiso calc R 1.000
H H36F -0.16510 0.34170 0.44210 0.1870 Uiso calc R 1.000
H H37D -0.22620 0.33160 0.07960 0.1380 Uiso calc R 1.000
H H37E -0.35470 0.34700 0.07340 0.1380 Uiso calc R 1.000
H H37F -0.29930 0.24170 0.09610 0.1380 Uiso calc R 1.000

loop_
_atom_type_symbol
_atom_type_description
_atom_type_scat_dispersion_real
_atom_type_scat_dispersion_imag
_atom_type_scat_source
O O 0.0106 0.0060 'International Tables Vol C Tables 4.2.6.8 and 6.1.1.4'
N N 0.0061 0.0033 'International Tables Vol C Tables 4.2.6.8 and 6.1.1.4'
H H 0.0000 0.0000 'International Tables Vol C Tables 4.2.6.8 and 6.1.1.4'
C C 0.0033 0.0016 'International Tables Vol C Tables 4.2.6.8 and 6.1.1.4'

loop_
_exptl_crystal_face_index_h
_exptl_crystal_face_index_k
_exptl_crystal_face_index_l
_exptl_crystal_face_perp_dist
0 0 1 0.1340
1 -5 1 0.2330
-1 0 -1 0.1640
5 0 3 0.1670
1 -1 -7 0.1690
-1 0 5 0.1220
-1 -1 -1 0.2130
5 3 -2 0.0820
2 3 2 0.1110
0 0 -1 0.1510
1 2 -2 0.0920
-1 -2 7 0.1630
0 3 -4 0.1050
1 9 4 0.1140
-3 6 1 0.1550
-2 3 -6 0.1390
3 -4 5 0.2410
4 -2 -5 0.2030
-6 -2 -5 0.1690

loop_
_geom_angle_atom_site_label_1
_geom_angle_atom_site_label_2
_geom_angle_atom_site_label_3
_geom_angle_site_symmetry_1
_geom_angle_site_symmetry_2
_geom_angle_site_symmetry_3
_geom_angle
_geom_angle_publ_flag
C22 O1 C23 . . . 116.5(2) no
C31 O3 C36 . . . 118.9(2) no
C33 O4 C37 . . . 117.5(2) no
C22' O1' C23' . . . 116.38(17) no
C31' O3' C36' . . . 117.2(2) no
C33' O4' C37' . . . 118.3(2) no
C15 N1 C30 . . . 132.54(18) no
C15 N1 C29 . . . 95.21(16) no
C29 N1 C30 . . . 132.2(2) no
C15' N1' C29' . . . 95.05(17) no
C15' N1' C30' . . . 132.80(18) no
C29' N1' C30' . . . 132.15(19) no
C2 C1 C14 . . . 125.5(2) no
C2 C1 C6 . . . 114.6(2) no
C6 C1 C14 . . . 120.0(2) no
C1 C2 C3 . . . 123.3(3) no
C2 C3 C4 . . . 120.8(3) no
C3 C4 C5 . . . 119.0(3) no
C4 C5 C6 . . . 122.3(3) no
C5 C6 C7 . . . 121.7(3) no
C1 C6 C5 . . . 119.9(3) no
C1 C6 C7 . . . 118.4(2) no
C6 C7 C8 . . . 122.8(3) no
C9 C8 C13 . . . 119.2(3) no
C7 C8 C9 . . . 120.9(3) no
C7 C8 C13 . . . 119.9(3) no
C8 C9 C10 . . . 121.4(3) no
C9 C10 C11 . . . 120.8(3) no
C10 C11 C12 . . . 119.5(3) no
C11 C12 C13 . . . 122.1(3) no
C12 C13 C14 . . . 124.6(2) no
C8 C13 C14 . . . 118.5(2) no
C8 C13 C12 . . . 116.9(2) no
C1 C14 C13 . . . 120.5(2) no
C1 C14 C15 . . . 125.0(2) no
C13 C14 C15 . . . 114.34(18) no
N1 C15 C14 . . . 119.47(17) no
N1 C15 C16 . . . 86.38(16) no
C14 C15 C16 . . . 123.19(18) no
C15 C16 C28 . . . 110.67(19) no
C15 C16 C17 . . . 118.62(18) no
C15 C16 C29 . . . 84.27(16) no
C17 C16 C28 . . . 109.82(19) no
C17 C16 C29 . . . 116.8(2) no
C28 C16 C29 . . . 114.7(2) no
C16 C17 C22 . . . 118.0(2) no
C18 C17 C22 . . . 117.5(3) no
C16 C17 C18 . . . 124.4(2) no
C17 C18 C19 . . . 120.7(3) no
C18 C19 C20 . . . 120.1(4) no
C19 C20 C21 . . . 119.9(4) no
C20 C21 C22 . . . 119.4(4) no
O1 C22 C17 . . . 121.0(3) no
O1 C22 C21 . . . 116.6(3) no
C17 C22 C21 . . . 122.4(3) no
O1 C23 C28 . . . 121.2(2) no
O1 C23 C24 . . . 117.6(3) no
C24 C23 C28 . . . 121.3(3) no
C23 C24 C25 . . . 119.3(3) no
C24 C25 C26 . . . 120.4(3) no
C25 C26 C27 . . . 120.3(3) no
C26 C27 C28 . . . 120.9(3) no
C23 C28 C27 . . . 117.7(2) no
C16 C28 C27 . . . 124.8(2) no
C16 C28 C23 . . . 117.4(2) no
N1 C29 C16 . . . 94.15(18) no
O2 C29 N1 . . . 131.3(2) no
O2 C29 C16 . . . 134.6(2) no
C31 C30 C35 . . . 118.1(2) no
N1 C30 C31 . . . 120.9(2) no
N1 C30 C35 . . . 121.0(2) no
O3 C31 C30 . . . 114.82(19) no
O3 C31 C32 . . . 124.8(2) no
C30 C31 C32 . . . 120.3(2) no
C31 C32 C33 . . . 120.4(2) no
C32 C33 C34 . . . 119.6(2) no
O4 C33 C34 . . . 125.1(2) no
O4 C33 C32 . . . 115.3(2) no
C33 C34 C35 . . . 119.6(2) no
C30 C35 C34 . . . 121.8(2) no
C3 C2 H2 . . . 118.00 no
C1 C2 H2 . . . 118.00 no
C2 C3 H3 . . . 120.00 no
C4 C3 H3 . . . 120.00 no
C3 C4 H4 . . . 120.00 no
C5 C4 H4 . . . 121.00 no
C6 C5 H5 . . . 119.00 no
C4 C5 H5 . . . 119.00 no
C6 C7 H7 . . . 119.00 no
C8 C7 H7 . . . 119.00 no
C8 C9 H9 . . . 119.00 no
C10 C9 H9 . . . 119.00 no
C11 C10 H10 . . . 120.00 no
C9 C10 H10 . . . 120.00 no
C10 C11 H11 . . . 120.00 no
C12 C11 H11 . . . 120.00 no
C11 C12 H12 . . . 119.00 no
C13 C12 H12 . . . 119.00 no
C14 C15 H15 . . . 109.00 no
N1 C15 H15 . . . 109.00 no
C16 C15 H15 . . . 109.00 no
C19 C18 H18 . . . 120.00 no
C17 C18 H18 . . . 120.00 no
C18 C19 H19 . . . 120.00 no
C20 C19 H19 . . . 120.00 no
C19 C20 H20 . . . 120.00 no
C21 C20 H20 . . . 120.00 no
C22 C21 H21 . . . 120.00 no
C20 C21 H21 . . . 120.00 no
C23 C24 H24 . . . 120.00 no
C25 C24 H24 . . . 120.00 no
C26 C25 H25 . . . 120.00 no
C24 C25 H25 . . . 120.00 no
C25 C26 H26 . . . 120.00 no
C27 C26 H26 . . . 120.00 no
C26 C27 H27 . . . 120.00 no
C28 C27 H27 . . . 120.00 no
C33 C32 H32 . . . 120.00 no
C31 C32 H32 . . . 120.00 no
C33 C34 H34 . . . 120.00 no
C35 C34 H34 . . . 120.00 no
C30 C35 H35 . . . 119.00 no
C34 C35 H35 . . . 119.00 no
H36A C36 H36B . . . 109.00 no
H36A C36 H36C . . . 109.00 no
O3 C36 H36A . . . 109.00 no
O3 C36 H36B . . . 109.00 no
O3 C36 H36C . . . 110.00 no
H36B C36 H36C . . . 110.00 no
H37B C37 H37C . . . 110.00 no
O4 C37 H37A . . . 109.00 no
O4 C37 H37B . . . 109.00 no
O4 C37 H37C . . . 109.00 no
H37A C37 H37B . . . 109.00 no
H37A C37 H37C . . . 109.00 no
C2' C1' C6' . . . 115.6(2) no
C2' C1' C14' . . . 125.4(2) no
C6' C1' C14' . . . 119.02(19) no
C1' C2' C3' . . . 121.7(2) no
C2' C3' C4' . . . 121.4(2) no
C3' C4' C5' . . . 120.4(3) no
C4' C5' C6' . . . 120.6(3) no
C1' C6' C5' . . . 120.4(2) no
C1' C6' C7' . . . 119.9(2) no
C5' C6' C7' . . . 119.7(2) no
C6' C7' C8' . . . 122.1(2) no
C7' C8' C9' . . . 121.4(2) no
C7' C8' C13' . . . 118.7(2) no
C9' C8' C13' . . . 120.0(2) no
C8' C9' C10' . . . 121.3(3) no
C9' C10' C11' . . . 119.6(3) no
C10' C11' C12' . . . 122.3(3) no
C11' C12' C13' . . . 120.9(3) no
C8' C13' C12' . . . 116.0(2) no
C8' C13' C14' . . . 120.4(2) no
C12' C13' C14' . . . 123.6(2) no
C1' C14' C13' . . . 119.83(19) no
C1' C14' C15' . . . 125.23(18) no
C13' C14' C15' . . . 114.95(18) no
N1' C15' C14' . . . 120.43(17) no
N1' C15' C16' . . . 86.90(15) no
C14' C15' C16' . . . 120.73(18) no
C15' C16' C17' . . . 117.84(18) no
C15' C16' C28' . . . 111.94(18) no
C15' C16' C29' . . . 83.84(15) no
C17' C16' C28' . . . 109.19(18) no
C17' C16' C29' . . . 117.87(18) no
C28' C16' C29' . . . 114.37(19) no
C16' C17' C18' . . . 123.00(19) no
C16' C17' C22' . . . 119.4(2) no
C18' C17' C22' . . . 117.6(2) no
C17' C18' C19' . . . 120.3(2) no
C18' C19' C20' . . . 120.4(3) no
C19' C20' C21' . . . 120.8(3) no
C20' C21' C22' . . . 118.3(2) no
O1' C22' C17' . . . 122.0(2) no
O1' C22' C21' . . . 115.3(2) no
C17' C22' C21' . . . 122.6(2) no
O1' C23' C24' . . . 115.3(2) no
O1' C23' C28' . . . 121.9(2) no
C24' C23' C28' . . . 122.8(2) no
C23' C24' C25' . . . 118.4(3) no
C24' C25' C26' . . . 120.2(3) no
C25' C26' C27' . . . 120.5(3) no
C26' C27' C28' . . . 120.3(3) no
C16' C28' C23' . . . 119.5(2) no
C16' C28' C27' . . . 122.9(2) no
C23' C28' C27' . . . 117.5(2) no
O2' C29' N1' . . . 131.9(2) no
O2' C29' C16' . . . 134.0(2) no
N1' C29' C16' . . . 94.11(17) no
N1' C30' C31' . . . 122.48(19) no
N1' C30' C35' . . . 120.2(2) no
C31' C30' C35' . . . 117.3(2) no
O3' C31' C30' . . . 115.0(2) no
O3' C31' C32' . . . 124.5(2) no
C30' C31' C32' . . . 120.4(2) no
C31' C32' C33' . . . 120.8(2) no
O4' C33' C32' . . . 115.3(2) no
O4' C33' C34' . . . 124.8(2) no
C32' C33' C34' . . . 119.9(2) no
C33' C34' C35' . . . 119.4(2) no
C30' C35' C34' . . . 122.2(2) no
C1' C2' H2' . . . 119.00 no
C3' C2' H2' . . . 119.00 no
C2' C3' H3' . . . 119.00 no
C4' C3' H3' . . . 119.00 no
C3' C4' H4' . . . 120.00 no
C5' C4' H4' . . . 120.00 no
C4' C5' H5' . . . 120.00 no
C6' C5' H5' . . . 120.00 no
C6' C7' H7' . . . 119.00 no
C8' C7' H7' . . . 119.00 no
C8' C9' H9' . . . 119.00 no
C10' C9' H9' . . . 119.00 no
C9' C10' H10' . . . 120.00 no
C11' C10' H10' . . . 120.00 no
C10' C11' H11' . . . 119.00 no
C12' C11' H11' . . . 119.00 no
C11' C12' H12' . . . 120.00 no
C13' C12' H12' . . . 120.00 no
N1' C15' H15' . . . 109.00 no
C14' C15' H15' . . . 109.00 no
C16' C15' H15' . . . 109.00 no
C17' C18' H18' . . . 120.00 no
C19' C18' H18' . . . 120.00 no
C18' C19' H19' . . . 120.00 no
C20' C19' H19' . . . 120.00 no
C19' C20' H20' . . . 120.00 no
C21' C20' H20' . . . 120.00 no
C20' C21' H21' . . . 121.00 no
C22' C21' H21' . . . 121.00 no
C23' C24' H24' . . . 121.00 no
C25' C24' H24' . . . 121.00 no
C24' C25' H25' . . . 120.00 no
C26' C25' H25' . . . 120.00 no
C25' C26' H26' . . . 120.00 no
C27' C26' H26' . . . 120.00 no
C26' C27' H27' . . . 120.00 no
C28' C27' H27' . . . 120.00 no
C31' C32' H32' . . . 120.00 no
C33' C32' H32' . . . 120.00 no
C33' C34' H34' . . . 120.00 no
C35' C34' H34' . . . 120.00 no
C30' C35' H35' . . . 119.00 no
C34' C35' H35' . . . 119.00 no
O3' C36' H36D . . . 109.00 no
O3' C36' H36E . . . 109.00 no
O3' C36' H36F . . . 110.00 no
H36D C36' H36E . . . 109.00 no
H36D C36' H36F . . . 109.00 no
H36E C36' H36F . . . 109.00 no
O4' C37' H37D . . . 109.00 no
O4' C37' H37E . . . 109.00 no
O4' C37' H37F . . . 109.00 no
H37D C37' H37E . . . 109.00 no
H37D C37' H37F . . . 110.00 no
H37E C37' H37F . . . 110.00 no

loop_
_geom_bond_atom_site_label_1
_geom_bond_atom_site_label_2
_geom_bond_site_symmetry_1
_geom_bond_site_symmetry_2
_geom_bond_distance
_geom_bond_publ_flag
O1 C22 . . 1.378(4) no
O1 C23 . . 1.378(3) no
O2 C29 . . 1.217(3) no
O3 C31 . . 1.369(3) no
O3 C36 . . 1.423(3) no
O4 C33 . . 1.363(3) no
O4 C37 . . 1.423(5) no
O1' C23' . . 1.384(3) no
O1' C22' . . 1.393(3) no
O2' C29' . . 1.220(3) no
O3' C31' . . 1.374(3) no
O3' C36' . . 1.419(5) no
O4' C33' . . 1.368(3) no
O4' C37' . . 1.419(3) no
N1 C15 . . 1.485(3) no
N1 C29 . . 1.364(3) no
N1 C30 . . 1.405(3) no
N1' C15' . . 1.485(3) no
N1' C29' . . 1.354(3) no
N1' C30' . . 1.399(3) no
C1 C2 . . 1.440(3) no
C1 C6 . . 1.447(3) no
C1 C14 . . 1.396(3) no
C2 C3 . . 1.341(4) no
C3 C4 . . 1.413(5) no
C4 C5 . . 1.344(6) no
C5 C6 . . 1.414(5) no
C6 C7 . . 1.393(5) no
C7 C8 . . 1.376(4) no
C8 C9 . . 1.431(5) no
C8 C13 . . 1.434(4) no
C9 C10 . . 1.315(5) no
C10 C11 . . 1.417(4) no
C11 C12 . . 1.372(4) no
C12 C13 . . 1.406(4) no
C13 C14 . . 1.434(3) no
C14 C15 . . 1.515(3) no
C15 C16 . . 1.610(3) no
C16 C17 . . 1.486(4) no
C16 C28 . . 1.511(3) no
C16 C29 . . 1.528(3) no
C17 C22 . . 1.394(4) no
C17 C18 . . 1.395(4) no
C18 C19 . . 1.373(5) no
C19 C20 . . 1.392(6) no
C20 C21 . . 1.380(7) no
C21 C22 . . 1.360(5) no
C23 C28 . . 1.387(4) no
C23 C24 . . 1.394(4) no
C24 C25 . . 1.368(6) no
C25 C26 . . 1.373(6) no
C26 C27 . . 1.378(4) no
C27 C28 . . 1.390(4) no
C30 C31 . . 1.409(3) no
C30 C35 . . 1.379(3) no
C31 C32 . . 1.361(3) no
C32 C33 . . 1.391(4) no
C33 C34 . . 1.384(4) no
C34 C35 . . 1.366(3) no
C2 H2 . . 0.9300 no
C3 H3 . . 0.9300 no
C4 H4 . . 0.9300 no
C5 H5 . . 0.9300 no
C7 H7 . . 0.9300 no
C9 H9 . . 0.9300 no
C10 H10 . . 0.9300 no
C11 H11 . . 0.9300 no
C12 H12 . . 0.9300 no
C15 H15 . . 0.9800 no
C18 H18 . . 0.9300 no
C19 H19 . . 0.9300 no
C20 H20 . . 0.9300 no
C21 H21 . . 0.9300 no
C24 H24 . . 0.9300 no
C25 H25 . . 0.9300 no
C26 H26 . . 0.9300 no
C27 H27 . . 0.9300 no
C32 H32 . . 0.9300 no
C34 H34 . . 0.9300 no
C35 H35 . . 0.9300 no
C36 H36C . . 0.9600 no
C36 H36B . . 0.9600 no
C36 H36A . . 0.9600 no
C37 H37A . . 0.9600 no
C37 H37B . . 0.9600 no
C37 H37C . . 0.9600 no
C1' C2' . . 1.439(3) no
C1' C6' . . 1.435(3) no
C1' C14' . . 1.405(3) no
C2' C3' . . 1.361(4) no
C3' C4' . . 1.397(5) no
C4' C5' . . 1.340(4) no
C5' C6' . . 1.435(4) no
C6' C7' . . 1.386(4) no
C7' C8' . . 1.389(4) no
C8' C9' . . 1.432(3) no
C8' C13' . . 1.423(3) no
C9' C10' . . 1.340(4) no
C10' C11' . . 1.389(5) no
C11' C12' . . 1.354(3) no
C12' C13' . . 1.446(3) no
C13' C14' . . 1.422(3) no
C14' C15' . . 1.512(3) no
C15' C16' . . 1.597(3) no
C16' C17' . . 1.508(3) no
C16' C28' . . 1.511(3) no
C16' C29' . . 1.539(3) no
C17' C18' . . 1.395(3) no
C17' C22' . . 1.370(3) no
C18' C19' . . 1.384(4) no
C19' C20' . . 1.359(4) no
C20' C21' . . 1.374(4) no
C21' C22' . . 1.384(4) no
C23' C24' . . 1.385(4) no
C23' C28' . . 1.368(3) no
C24' C25' . . 1.378(4) no
C25' C26' . . 1.364(5) no
C26' C27' . . 1.389(4) no
C27' C28' . . 1.393(4) no
C30' C31' . . 1.402(3) no
C30' C35' . . 1.383(3) no
C31' C32' . . 1.368(3) no
C32' C33' . . 1.388(3) no
C33' C34' . . 1.359(4) no
C34' C35' . . 1.385(3) no
C2' H2' . . 0.9300 no
C3' H3' . . 0.9300 no
C4' H4' . . 0.9300 no
C5' H5' . . 0.9300 no
C7' H7' . . 0.9300 no
C9' H9' . . 0.9300 no
C10' H10' . . 0.9300 no
C11' H11' . . 0.9300 no
C12' H12' . . 0.9300 no
C15' H15' . . 0.9800 no
C18' H18' . . 0.9300 no
C19' H19' . . 0.9300 no
C20' H20' . . 0.9300 no
C21' H21' . . 0.9300 no
C24' H24' . . 0.9300 no
C25' H25' . . 0.9300 no
C26' H26' . . 0.9300 no
C27' H27' . . 0.9300 no
C32' H32' . . 0.9300 no
C34' H34' . . 0.9300 no
C35' H35' . . 0.9300 no
C36' H36D . . 0.9600 no
C36' H36E . . 0.9600 no
C36' H36F . . 0.9600 no
C37' H37D . . 0.9600 no
C37' H37E . . 0.9600 no
C37' H37F . . 0.9600 no

loop_
_geom_contact_atom_site_label_1
_geom_contact_atom_site_label_2
_geom_contact_distance
_geom_contact_site_symmetry_1
_geom_contact_site_symmetry_2
_geom_contact_publ_flag
O1' C37 3.195(4) . 1_556 no
O2 C18 3.354(3) . . no
O2 C35 3.132(3) . . no
O2 C34 3.409(3) . 2_665 no
O2 C35 3.212(3) . 2_665 no
O2' C35' 3.106(3) . . no
O2' C27' 3.416(3) . . no
O3 N1 2.705(3) . . no
O3 C13 3.366(3) . . no
O3 O3 3.117(2) . 2_765 no
O3 C36 3.377(4) . 2_765 no
O3 C15 2.718(3) . . no
O3 C14 2.975(3) . . no
O3' C14' 3.161(3) . . no
O3' C15' 2.796(3) . . no
O3' N1' 2.735(3) . . no
O1 H9 2.5600 . 2_775 no
O1' H37B 2.6300 . 1_556 no
O1' H37C 2.8900 . 1_556 no
O2 H10' 2.7100 . 2_666 no
O2 H37E 2.8800 . 1_655 no
O2 H18 2.8500 . . no
O2 H27 2.9100 . . no
O2 H35 2.5200 . 2_665 no
O2 H35 2.5800 . . no
O2' H27' 2.9200 . . no
O2' H24 2.7700 . 1_445 no
O2' H35' 2.5200 . . no
O3 H36A 2.9100 . 2_765 no
O3 H15 2.4100 . . no
O3' H26' 2.8300 . 2_556 no
O3' H15' 2.4600 . . no
O4 H4' 2.8500 . 2_665 no
O4 H11 2.7000 . 2_765 no
O4' H3 2.5900 . 2_565 no
N1 C2 2.964(3) . . no
N1 O3 2.705(3) . . no
N1' C2' 2.957(3) . . no
N1' O3' 2.735(3) . . no
N1 H2 2.3300 . . no
N1' H2' 2.3100 . . no
C1 C30 3.597(3) . . no
C1' C18' 3.565(3) . . no
C1' C30' 3.591(3) . . no
C2 C30 3.261(3) . . no
C2 C29 3.544(3) . . no
C2 N1 2.964(3) . . no
C2 C18 3.425(4) . . no
C2' C18' 3.395(4) . . no
C2' C29' 3.522(4) . . no
C2' C30' 3.201(3) . . no
C2' N1' 2.957(3) . . no
C4' C9' 3.481(4) . 2_666 no
C5' C7' 3.403(4) . 2_666 no
C5' C8' 3.573(4) . 2_666 no
C7 C11 3.522(4) . 2_775 no
C7 C10 3.537(4) . 2_775 no
C7' C5' 3.403(4) . 2_666 no
C8 C10 3.274(4) . 2_775 no
C8 C11 3.555(4) . 2_775 no
C8 C9 3.514(4) . 2_775 no
C8' C5' 3.573(4) . 2_666 no
C9 C34' 3.506(4) . 2_665 no
C9 C10 3.588(5) . 2_775 no
C9 C13 3.550(4) . 2_775 no
C9 C11 3.592(5) . 2_775 no
C9 C9 3.541(5) . 2_775 no
C9 C8 3.514(4) . 2_775 no
C9 C12 3.550(4) . 2_775 no
C9' C4' 3.481(4) . 2_666 no
C10 C8 3.274(4) . 2_775 no
C10 C7 3.537(4) . 2_775 no
C10 C13 3.581(4) . 2_775 no
C10 C9 3.588(5) . 2_775 no
C11 C9 3.592(5) . 2_775 no
C11 C7 3.522(4) . 2_775 no
C11 C8 3.555(4) . 2_775 no
C12 C9 3.550(4) . 2_775 no
C13 C10 3.581(4) . 2_775 no
C13 C9 3.550(4) . 2_775 no
C13 O3 3.366(3) . . no
C14 O3 2.975(3) . . no
C14 C31 3.599(3) . . no
C14' O3' 3.161(3) . . no
C14' C18' 3.542(3) . . no
C15 O3 2.718(3) . . no
C15' O3' 2.796(3) . . no
C18 O2 3.354(3) . . no
C18 C2 3.425(4) . . no
C18' C1' 3.565(3) . . no
C18' C14' 3.542(3) . . no
C18' C2' 3.395(4) . . no
C19' C24' 3.599(4) . 2_656 no
C19' C23' 3.490(4) . 2_656 no
C20' C27' 3.568(4) . 2_656 no
C20' C28' 3.467(4) . 2_656 no
C23' C19' 3.490(4) . 2_656 no
C24' C19' 3.599(4) . 2_656 no
C27 C36 3.558(4) . 2_765 no
C27' C20' 3.568(4) . 2_656 no
C27' O2' 3.416(3) . . no
C28' C20' 3.467(4) . 2_656 no
C29 C2 3.544(3) . . no
C29' C2' 3.522(4) . . no
C30 C2 3.261(3) . . no
C30 C1 3.597(3) . . no
C30' C2' 3.201(3) . . no
C30' C1' 3.591(3) . . no
C31 C14 3.599(3) . . no
C34 O2 3.409(3) . 2_665 no
C34' C9 3.506(4) . 2_665 no
C35 O2 3.212(3) . 2_665 no
C35 C37' 3.500(4) . 1_655 no
C35 O2 3.132(3) . . no
C35' O2' 3.106(3) . . no
C36 O3 3.377(4) . 2_765 no
C36 C27 3.558(4) . 2_765 no
C37 O1' 3.195(4) . 1_554 no
C37' C35 3.500(4) . 1_455 no
C2 H18 3.0300 . . no
C2' H18' 2.8600 . . no
C5 H18' 3.0500 . 2_665 no
C7 H35' 2.8500 . 2_665 no
C9 H34' 2.7700 . 2_665 no
C9' H32' 2.9600 . 2_566 no
C10 H34' 3.0300 . 2_665 no
C10' H32' 3.0900 . 2_566 no
C11' H37C 3.0400 . 1_556 no
C12 H15 2.4200 . . no
C12' H15' 2.4900 . . no
C15 H2 2.8000 . . no
C15 H12 2.5200 . . no
C15' H12' 2.5300 . . no
C15' H2' 2.8200 . . no
C18 H2 3.0400 . . no
C19 H37A 3.0900 . 2_665 no
C19' H7' 2.9500 . 2_666 no
C20' H5' 3.0200 . 2_666 no
C21 H10 3.0600 . 2_775 no
C22 H9 3.0000 . 2_775 no
C23' H12' 2.9300 . . no
C24' H4 2.9700 . 1_546 no
C26' H27' 3.0000 . 2_556 no
C27 H36A 2.8500 . 2_765 no
C27 H15 3.0200 . . no
C27' H20' 3.0500 . 2_656 no
C27' H15' 3.0100 . . no
C28 H11' 3.0200 . 2_666 no
C28' H12' 2.9900 . . no
C29 H35 2.8100 . . no
C29 H18 2.6600 . . no
C29 H27 2.6300 . . no
C29 H2 2.7500 . . no
C29' H27' 2.5900 . . no
C29' H18' 2.7000 . . no
C29' H35' 2.7600 . . no
C29' H2' 2.7500 . . no
C30 H2 2.7100 . . no
C30' H2' 2.6000 . . no
C30' H26' 3.0900 . 2_556 no
C31' H26' 3.0200 . 2_556 no
C32 H36C 2.8000 . . no
C32 H36A 2.8100 . . no
C32 H4' 3.0400 . 2_665 no
C32' H36F 2.6900 . . no
C32' H36D 2.7800 . . no
C33 H11 3.0700 . 2_765 no
C33 H4' 2.8700 . 2_665 no
C34 H37C 2.8300 . . no
C34 H37A 2.6800 . . no
C34' H37F 2.7500 . . no
C34' H21 3.0300 . 1_445 no
C34' H37D 2.7700 . . no
C35 H37E 2.9300 . 1_655 no
C35 H2 3.0500 . . no
C35' H2' 2.9000 . . no
C36 H32 2.5700 . . no
C36' H32' 2.5100 . . no
C37 H34 2.5300 . . no
C37 H11 3.0100 . 2_765 no
C37' H34' 2.5300 . . no
C37' H3 2.8900 . 2_565 no
H2 C18 3.0400 . . no
H2 N1 2.3300 . . no
H2 C15 2.8000 . . no
H2 C29 2.7500 . . no
H2 C30 2.7100 . . no
H2 C35 3.0500 . . no
H2 H18 2.4800 . . no
H2' C35' 2.9000 . . no
H2' H18' 2.4600 . . no
H2' C15' 2.8200 . . no
H2' C29' 2.7500 . . no
H2' N1' 2.3100 . . no
H2' C30' 2.6000 . . no
H3 C37' 2.8900 . 2_565 no
H3 O4' 2.5900 . 2_565 no
H4 H24' 2.5100 . 1_564 no
H4 C24' 2.9700 . 1_564 no
H4 H19' 2.5100 . 2_665 no
H4' O4 2.8500 . 2_665 no
H4' C33 2.8700 . 2_665 no
H4' C32 3.0400 . 2_665 no
H5 H18' 2.5600 . 2_665 no
H5 H7 2.4400 . . no
H5' C20' 3.0200 . 2_666 no
H5' H7' 2.4100 . . no
H7 H9 2.4200 . . no
H7 H35' 2.5200 . 2_665 no
H7 H5 2.4400 . . no
H7' C19' 2.9500 . 2_666 no
H7' H5' 2.4100 . . no
H7' H9' 2.4600 . . no
H9 H7 2.4200 . . no
H9 O1 2.5600 . 2_775 no
H9 C22 3.0000 . 2_775 no
H9' H7' 2.4600 . . no
H10 C21 3.0600 . 2_775 no
H10' O2 2.7100 . 2_666 no
H11 C33 3.0700 . 2_765 no
H11 C37 3.0100 . 2_765 no
H11 O4 2.7000 . 2_765 no
H11' C28 3.0200 . 2_666 no
H12 C15 2.5200 . . no
H12 H15 1.8900 . . no
H12' C15' 2.5300 . . no
H12' H15' 1.9800 . . no
H12' C23' 2.9300 . . no
H12' C28' 2.9900 . . no
H15 O3 2.4100 . . no
H15 H12 1.8900 . . no
H15 C12 2.4200 . . no
H15 C27 3.0200 . . no
H15 H36A 2.5300 . 2_765 no
H15' O3' 2.4600 . . no
H15' C12' 2.4900 . . no
H15' C27' 3.0100 . . no
H15' H12' 1.9800 . . no
H18 O2 2.8500 . . no
H18 C2 3.0300 . . no
H18 C29 2.6600 . . no
H18 H2 2.4800 . . no
H18' C29' 2.7000 . . no
H18' H2' 2.4600 . . no
H18' C2' 2.8600 . . no
H18' H5 2.5600 . 2_665 no
H18' C5 3.0500 . 2_665 no
H19' H4 2.5100 . 2_665 no
H20' C27' 3.0500 . 2_656 no
H21 C34' 3.0300 . 1_665 no
H21' H37B 2.5100 . 1_556 no
H24 O2' 2.7700 . 1_665 no
H24' H4 2.5100 . 1_546 no
H26' C30' 3.0900 . 2_556 no
H26' O3' 2.8300 . 2_556 no
H26' C31' 3.0200 . 2_556 no
H27 H36A 2.5100 . 2_765 no
H27 O2 2.9100 . . no
H27 C29 2.6300 . . no
H27' C29' 2.5900 . . no
H27' O2' 2.9200 . . no
H27' C26' 3.0000 . 2_556 no
H32 C36 2.5700 . . no
H32 H36C 2.4500 . . no
H32 H36A 2.3200 . . no
H32' H36D 2.3000 . . no
H32' H36F 2.3000 . . no
H32' C10' 3.0900 . 2_566 no
H32' C9' 2.9600 . 2_566 no
H32' C36' 2.5100 . . no
H34 C37 2.5300 . . no
H34 H37A 2.2600 . . no
H34 H37C 2.3900 . . no
H34' C37' 2.5300 . . no
H34' H37F 2.3300 . . no
H34' C9 2.7700 . 2_665 no
H34' C10 3.0300 . 2_665 no
H34' H37D 2.3300 . . no
H35 O2 2.5800 . . no
H35 C29 2.8100 . . no
H35 O2 2.5200 . 2_665 no
H35' C29' 2.7600 . . no
H35' C7 2.8500 . 2_665 no
H35' O2' 2.5200 . . no
H35' H7 2.5200 . 2_665 no
H36A H32 2.3200 . . no
H36A O3 2.9100 . 2_765 no
H36A C32 2.8100 . . no
H36A C27 2.8500 . 2_765 no
H36A H15 2.5300 . 2_765 no
H36A H27 2.5100 . 2_765 no
H36B H37D 2.3700 . 2_665 no
H36C C32 2.8000 . . no
H36C H32 2.4500 . . no
H36D C32' 2.7800 . . no
H36D H32' 2.3000 . . no
H36F C32' 2.6900 . . no
H36F H32' 2.3000 . . no
H37A C34 2.6800 . . no
H37A H34 2.2600 . . no
H37A C19 3.0900 . 2_665 no
H37B O1' 2.6300 . 1_554 no
H37B H21' 2.5100 . 1_554 no
H37C C34 2.8300 . . no
H37C H34 2.3900 . . no
H37C C11' 3.0400 . 1_554 no
H37C O1' 2.8900 . 1_554 no
H37D C34' 2.7700 . . no
H37D H34' 2.3300 . . no
H37D H36B 2.3700 . 2_665 no
H37E O2 2.8800 . 1_455 no
H37E C35 2.9300 . 1_455 no
H37F C34' 2.7500 . . no
H37F H34' 2.3300 . . no

loop_
_geom_hbond_atom_site_label_D
_geom_hbond_atom_site_label_H
_geom_hbond_atom_site_label_A
_geom_hbond_site_symmetry_A
_geom_hbond_distance_DH
_geom_hbond_distance_HA
_geom_hbond_distance_DA
_geom_hbond_angle_DHA
_geom_hbond_publ_flag
C2 H2 N1 . 0.93 2.33 2.964(3) 125 yes
C2' H2' N1' . 0.93 2.31 2.957(3) 126 yes
C3 H3 O4' 2_565 0.93 2.59 3.484(4) 163 yes
C9 H9 O1 2_775 0.93 2.56 3.458(4) 164 yes
C35 H35 O2 . 0.93 2.58 3.132(3) 119 yes
C35 H35 O2 2_665 0.93 2.52 3.212(3) 131 yes
C35' H35' O2' . 0.93 2.52 3.106(3) 121 yes
C2 H2 Cg1 1_555 0.93 2.59 3.188(3) 122 yes
C2' H2' Cg15 1_555 0.93 2.62 3.196(3) 121 yes
C25' H25' Cg22 2_556 0.93 2.98 3.791(3) 147 no

loop_
_geom_torsion_atom_site_label_1
_geom_torsion_atom_site_label_2
_geom_torsion_atom_site_label_3
_geom_torsion_atom_site_label_4
_geom_torsion_site_symmetry_1
_geom_torsion_site_symmetry_2
_geom_torsion_site_symmetry_3
_geom_torsion_site_symmetry_4
_geom_torsion
_geom_torsion_publ_flag
C23 O1 C22 C21 . . . . 150.1(3) no
C22 O1 C23 C24 . . . . -154.9(3) no
C22 O1 C23 C28 . . . . 25.5(4) no
C23 O1 C22 C17 . . . . -29.0(4) no
C36 O3 C31 C32 . . . . 15.5(4) no
C36 O3 C31 C30 . . . . -164.2(2) no
C37 O4 C33 C32 . . . . 179.7(2) no
C37 O4 C33 C34 . . . . -2.3(4) no
C22' O1' C23' C28' . . . . -20.5(3) no
C23' O1' C22' C21' . . . . -155.5(2) no
C22' O1' C23' C24' . . . . 159.9(2) no
C23' O1' C22' C17' . . . . 24.3(3) no
C36' O3' C31' C32' . . . . 8.0(4) no
C36' O3' C31' C30' . . . . -171.1(3) no
C37' O4' C33' C34' . . . . 5.4(4) no
C37' O4' C33' C32' . . . . -174.9(2) no
C15 N1 C29 C16 . . . . -0.12(18) no
C30 N1 C15 C16 . . . . -176.3(2) no
C29 N1 C15 C16 . . . . 0.11(17) no
C30 N1 C29 C16 . . . . 176.4(2) no
C15 N1 C30 C35 . . . . -161.6(2) no
C29 N1 C30 C35 . . . . 23.2(4) no
C29 N1 C30 C31 . . . . -155.4(2) no
C29 N1 C15 C14 . . . . -126.4(2) no
C30 N1 C29 O2 . . . . -3.5(4) no
C30 N1 C15 C14 . . . . 57.2(3) no
C15 N1 C29 O2 . . . . -179.9(3) no
C15 N1 C30 C31 . . . . 19.9(3) no
C29' N1' C15' C14' . . . . 121.7(2) no
C29' N1' C30' C35' . . . . -21.0(4) no
C29' N1' C30' C31' . . . . 158.4(2) no
C29' N1' C15' C16' . . . . -2.44(17) no
C30' N1' C15' C16' . . . . 177.1(2) no
C15' N1' C30' C35' . . . . 159.7(2) no
C30' N1' C29' C16' . . . . -177.0(2) no
C30' N1' C29' O2' . . . . 2.2(5) no
C30' N1' C15' C14' . . . . -58.8(3) no
C15' N1' C29' O2' . . . . -178.3(3) no
C15' N1' C30' C31' . . . . -20.9(4) no
C15' N1' C29' C16' . . . . 2.54(18) no
C2 C1 C6 C7 . . . . -177.5(2) no
C6 C1 C14 C15 . . . . -176.3(2) no
C14 C1 C6 C7 . . . . 1.5(4) no
C2 C1 C6 C5 . . . . -0.3(4) no
C14 C1 C2 C3 . . . . -177.0(3) no
C2 C1 C14 C15 . . . . 2.6(4) no
C6 C1 C14 C13 . . . . -1.1(3) no
C6 C1 C2 C3 . . . . 1.8(4) no
C2 C1 C14 C13 . . . . 177.7(2) no
C14 C1 C6 C5 . . . . 178.6(3) no
C1 C2 C3 C4 . . . . -2.7(5) no
C2 C3 C4 C5 . . . . 1.9(6) no
C3 C4 C5 C6 . . . . -0.4(6) no
C4 C5 C6 C7 . . . . 176.7(3) no
C4 C5 C6 C1 . . . . -0.3(5) no
C5 C6 C7 C8 . . . . -177.6(3) no
C1 C6 C7 C8 . . . . -0.5(4) no
C6 C7 C8 C9 . . . . 178.8(3) no
C6 C7 C8 C13 . . . . -0.9(4) no
C9 C8 C13 C14 . . . . -178.4(2) no
C13 C8 C9 C10 . . . . -0.3(4) no
C7 C8 C9 C10 . . . . -180.0(3) no
C7 C8 C13 C12 . . . . -178.6(3) no
C9 C8 C13 C12 . . . . 1.8(4) no
C7 C8 C13 C14 . . . . 1.3(4) no
C8 C9 C10 C11 . . . . -0.7(5) no
C9 C10 C11 C12 . . . . 0.2(5) no
C10 C11 C12 C13 . . . . 1.4(4) no
C11 C12 C13 C14 . . . . 177.8(3) no
C11 C12 C13 C8 . . . . -2.3(4) no
C8 C13 C14 C15 . . . . 175.4(2) no
C12 C13 C14 C15 . . . . -4.8(3) no
C12 C13 C14 C1 . . . . 179.5(2) no
C8 C13 C14 C1 . . . . -0.3(3) no
C13 C14 C15 C16 . . . . 104.5(2) no
C1 C14 C15 C16 . . . . -80.0(3) no
C13 C14 C15 N1 . . . . -149.0(2) no
C1 C14 C15 N1 . . . . 26.4(3) no
C14 C15 C16 C17 . . . . 5.6(3) no
N1 C15 C16 C28 . . . . 114.2(2) no
N1 C15 C16 C17 . . . . -117.6(2) no
C14 C15 C16 C28 . . . . -122.6(2) no
N1 C15 C16 C29 . . . . -0.10(15) no
C14 C15 C16 C29 . . . . 123.1(2) no
C29 C16 C28 C27 . . . . 14.5(3) no
C15 C16 C29 O2 . . . . 179.9(3) no
C28 C16 C17 C22 . . . . 32.9(3) no
C17 C16 C28 C23 . . . . -36.0(3) no
C29 C16 C28 C23 . . . . -169.9(2) no
C17 C16 C28 C27 . . . . 148.4(2) no
C28 C16 C29 N1 . . . . -110.0(2) no
C29 C16 C17 C18 . . . . -12.1(3) no
C15 C16 C17 C22 . . . . -95.7(3) no
C15 C16 C28 C27 . . . . -78.8(3) no
C15 C16 C17 C18 . . . . 86.5(3) no
C17 C16 C29 O2 . . . . -60.8(3) no
C17 C16 C29 N1 . . . . 119.4(2) no
C28 C16 C29 O2 . . . . 69.8(4) no
C29 C16 C17 C22 . . . . 165.8(2) no
C15 C16 C29 N1 . . . . 0.11(16) no
C15 C16 C28 C23 . . . . 96.9(3) no
C28 C16 C17 C18 . . . . -144.9(3) no
C16 C17 C18 C19 . . . . 179.9(3) no
C18 C17 C22 O1 . . . . 176.0(3) no
C16 C17 C22 O1 . . . . -2.0(4) no
C22 C17 C18 C19 . . . . 2.1(4) no
C16 C17 C22 C21 . . . . 179.1(3) no
C18 C17 C22 C21 . . . . -2.9(4) no
C17 C18 C19 C20 . . . . -0.2(5) no
C18 C19 C20 C21 . . . . -1.0(6) no
C19 C20 C21 C22 . . . . 0.2(6) no
C20 C21 C22 O1 . . . . -177.2(3) no
C20 C21 C22 C17 . . . . 1.8(5) no
C24 C23 C28 C27 . . . . 4.5(4) no
O1 C23 C24 C25 . . . . 178.1(3) no
O1 C23 C28 C16 . . . . 8.1(4) no
O1 C23 C28 C27 . . . . -175.9(2) no
C24 C23 C28 C16 . . . . -171.4(3) no
C28 C23 C24 C25 . . . . -2.4(5) no
C23 C24 C25 C26 . . . . -1.2(5) no
C24 C25 C26 C27 . . . . 2.4(5) no
C25 C26 C27 C28 . . . . -0.1(5) no
C26 C27 C28 C16 . . . . 172.3(3) no
C26 C27 C28 C23 . . . . -3.3(4) no
C35 C30 C31 C32 . . . . -1.5(3) no
N1 C30 C31 O3 . . . . -3.3(3) no
N1 C30 C31 C32 . . . . 177.1(2) no
C31 C30 C35 C34 . . . . 1.5(3) no
C35 C30 C31 O3 . . . . 178.1(2) no
N1 C30 C35 C34 . . . . -177.1(2) no
O3 C31 C32 C33 . . . . 179.2(2) no
C30 C31 C32 C33 . . . . -1.2(4) no
C31 C32 C33 C34 . . . . 4.1(4) no
C31 C32 C33 O4 . . . . -177.8(2) no
O4 C33 C34 C35 . . . . 178.0(2) no
C32 C33 C34 C35 . . . . -4.1(4) no
C33 C34 C35 C30 . . . . 1.4(4) no
C6' C1' C14' C15' . . . . 176.2(2) no
C14' C1' C6' C7' . . . . 2.5(4) no
C2' C1' C14' C13' . . . . 175.1(2) no
C14' C1' C6' C5' . . . . -179.0(2) no
C6' C1' C14' C13' . . . . -4.1(3) no
C14' C1' C2' C3' . . . . 179.7(2) no
C2' C1' C6' C5' . . . . 1.7(3) no
C2' C1' C6' C7' . . . . -176.8(2) no
C6' C1' C2' C3' . . . . -1.1(4) no
C2' C1' C14' C15' . . . . -4.6(4) no
C1' C2' C3' C4' . . . . -0.2(4) no
C2' C3' C4' C5' . . . . 0.8(4) no
C3' C4' C5' C6' . . . . -0.1(4) no
C4' C5' C6' C1' . . . . -1.2(4) no
C4' C5' C6' C7' . . . . 177.4(3) no
C5' C6' C7' C8' . . . . -178.0(2) no
C1' C6' C7' C8' . . . . 0.5(4) no
C6' C7' C8' C9' . . . . 178.0(2) no
C6' C7' C8' C13' . . . . -1.8(4) no
C7' C8' C13' C14' . . . . 0.2(4) no
C9' C8' C13' C12' . . . . -0.9(3) no
C7' C8' C9' C10' . . . . 179.6(3) no
C7' C8' C13' C12' . . . . 179.0(2) no
C13' C8' C9' C10' . . . . -0.5(4) no
C9' C8' C13' C14' . . . . -179.7(2) no
C8' C9' C10' C11' . . . . 1.6(5) no
C9' C10' C11' C12' . . . . -1.2(5) no
C10' C11' C12' C13' . . . . -0.3(5) no
C11' C12' C13' C14' . . . . -179.9(2) no
C11' C12' C13' C8' . . . . 1.3(4) no
C8' C13' C14' C15' . . . . -177.4(2) no
C12' C13' C14' C15' . . . . 3.9(3) no
C8' C13' C14' C1' . . . . 2.8(3) no
C12' C13' C14' C1' . . . . -175.9(2) no
C13' C14' C15' N1' . . . . 160.0(2) no
C1' C14' C15' C16' . . . . 85.7(3) no
C13' C14' C15' C16' . . . . -94.0(2) no
C1' C14' C15' N1' . . . . -20.3(3) no
N1' C15' C16' C17' . . . . 120.49(18) no
C14' C15' C16' C17' . . . . -3.4(3) no
N1' C15' C16' C28' . . . . -111.67(18) no
C14' C15' C16' C29' . . . . -121.76(19) no
N1' C15' C16' C29' . . . . 2.15(15) no
C14' C15' C16' C28' . . . . 124.4(2) no
C15' C16' C28' C23' . . . . -101.0(2) no
C29' C16' C28' C23' . . . . 165.8(2) no
C29' C16' C28' C27' . . . . -17.5(3) no
C29' C16' C17' C18' . . . . 19.7(3) no
C29' C16' C17' C22' . . . . -160.4(2) no
C15' C16' C28' C27' . . . . 75.7(3) no
C17' C16' C28' C23' . . . . 31.3(3) no
C17' C16' C28' C27' . . . . -152.0(2) no
C15' C16' C17' C18' . . . . -78.5(3) no
C28' C16' C17' C22' . . . . -27.7(3) no
C15' C16' C17' C22' . . . . 101.5(2) no
C15' C16' C29' O2' . . . . 178.5(3) no
C17' C16' C29' O2' . . . . 60.2(4) no
C17' C16' C29' N1' . . . . -120.7(2) no
C15' C16' C29' N1' . . . . -2.36(17) no
C28' C16' C17' C18' . . . . 152.4(2) no
C28' C16' C29' N1' . . . . 109.0(2) no
C28' C16' C29' O2' . . . . -70.1(4) no
C16' C17' C22' C21' . . . . -178.9(2) no
C18' C17' C22' O1' . . . . -178.6(2) no
C16' C17' C22' O1' . . . . 1.4(3) no
C18' C17' C22' C21' . . . . 1.1(4) no
C22' C17' C18' C19' . . . . -1.8(3) no
C16' C17' C18' C19' . . . . 178.2(2) no
C17' C18' C19' C20' . . . . 0.4(4) no
C18' C19' C20' C21' . . . . 1.8(4) no
C19' C20' C21' C22' . . . . -2.4(4) no
C20' C21' C22' O1' . . . . -179.3(2) no
C20' C21' C22' C17' . . . . 0.9(4) no
C24' C23' C28' C16' . . . . 171.0(2) no
C24' C23' C28' C27' . . . . -5.9(4) no
O1' C23' C28' C16' . . . . -8.6(3) no
O1' C23' C28' C27' . . . . 174.5(2) no
C28' C23' C24' C25' . . . . 3.9(4) no
O1' C23' C24' C25' . . . . -176.5(2) no
C23' C24' C25' C26' . . . . 1.5(4) no
C24' C25' C26' C27' . . . . -4.6(5) no
C25' C26' C27' C28' . . . . 2.5(4) no
C26' C27' C28' C23' . . . . 2.6(4) no
C26' C27' C28' C16' . . . . -174.1(2) no
N1' C30' C31' C32' . . . . 178.5(2) no
C35' C30' C31' O3' . . . . 177.1(2) no
C35' C30' C31' C32' . . . . -2.1(4) no
N1' C30' C35' C34' . . . . -179.7(2) no
C31' C30' C35' C34' . . . . 0.9(4) no
N1' C30' C31' O3' . . . . -2.3(3) no
O3' C31' C32' C33' . . . . -177.2(2) no
C30' C31' C32' C33' . . . . 1.9(4) no
C31' C32' C33' C34' . . . . -0.4(4) no
C31' C32' C33' O4' . . . . 179.9(2) no
O4' C33' C34' C35' . . . . 178.8(2) no
C32' C33' C34' C35' . . . . -0.9(4) no
C33' C34' C35' C30' . . . . 0.6(4) no
